data_1101032
loop_
_publ_author_name
'G\"uven, N.'
'Burnham, C. W.'

_publ_section_title 'The Crystal Structure of 3T Muscovite'
_journal_name_full 'Zeitschrift f\"ur Kristallographie'
_journal_page_first 163
_journal_page_last 183
_journal_paper_doi 10.1524/zkri.1967.125.125.163
_journal_volume 125
_journal_year 1967
_chemical_compound_source
;
In granodiorite near Sunrise Copper Prospect, Sultan Basin, Snohomish County, 
Washington, USA
;
_chemical_formula_analytical
;
(K.90 Na.06 Ca.01 Ba.01) (Al1.83 Fe.08 Mg.09 Ti.01) (Si3.11 Al.89) O10
((O H)1.98 F.03)
;
_chemical_formula_structural 'K (Al1.91 Fe.09) (Si3 Al) O10 (O H)2'
_chemical_formula_sum 'Al2.91 Fe0.09 H2 K O12 Si3'
_chemical_name_mineral 'Muscovite 3T'
_chemical_name_systematic 'Potassium aluminium silicate hydroxide *'
_space_group_IT_number 151
_symmetry_cell_setting trigonal
_symmetry_space_group_name_Hall 'P 31 2 (0 0 4)'
_symmetry_space_group_name_H-M 'P 31 1 2'
_cell_angle_alpha 90
_cell_angle_beta 90
_cell_angle_gamma 120
_cell_formula_units_Z 3
_cell_length_a 5.1963(4)
_cell_length_b 5.1963(4)
_cell_length_c 29.97049(160)
_cell_volume 700.8
_exptl_crystal_density_meas 2.82
_refine_ls_R_factor_all 0.024
_cod_duplicate_entry 1100015
_cod_original_formula_sum 'H2 Al2.91 Fe.09 K O12 Si3'
_cod_database_code 1101032

loop_
_space_group_symop_id
_space_group_symop_operation_xyz
1 x,y,z
2 -y,x-y,1/3+z
3 y-x,-x,2/3+z
4 x,x-y,-z
5 -y,-x,2/3-z
6 y-x,y,1/3-z

loop_
_atom_site_label
_atom_site_type_symbol
_atom_site_site_symmetry_multiplicity
_atom_site_Wyckoff_symbol
_atom_site_fract_x
_atom_site_fract_y
_atom_site_fract_z
_atom_site_occupancy
_atom_site_attached_hydrogens
_atom_site_calc_flag
Al1 Al3+ 3 a -0.230(1) 0.230(1) 0.3333 0.91 0 d
Fe1 Fe3+ 3 a -0.230(1) 0.230(1) 0.3333 0.09 0 d
Al2 Al3+ 3 a 0.100(1) -0.100(1) 0.3333 1. 0 d
K1 K1+ 3 b 0.130(1) -0.130(1) 0.8333 1. 0 d
O1 O2- 6 c 0.750(4) 0.178(3) -0.0357(4) 1. 0 d
O2 O2- 6 c 0.522(3) 0.566(4) -0.0363(4) 1. 0 d
O3 O2- 6 c 0.112(4) -0.085(4) -0.0337(2) 1. 1 d
Si1 Si4+ 6 c 0.796(2) 0.200(2) -0.0894(1) 0.5 0 d
Al3 Al3+ 6 c 0.796(2) 0.200(2) -0.0894(1) 0.5 0 d
Si2 Si4+ 6 c 0.462(2) 0.550(2) -0.0895(1) 1. 0 d
O4 O2- 6 c 0.666(4) 0.857(4) -0.1110(3) 1. 0 d
O5 O2- 6 c 0.140(5) 0.451(4) -0.1058(4) 1. 0 d
O6 O2- 6 c 0.563(4) 0.311(4) -0.1098(3) 1. 0 d
H1 H1+ 6 c -1. -1. -1. 1. 0 dum

loop_
_atom_type_symbol
_atom_type_oxidation_number
Al3+ 3.000
Fe3+ 3.000
K1+ 1.000
O2- -2.000
Si4+ 4.000
H1+ 1.000
